data_4512462
loop_
_publ_author_name
'Liu, Ding'
'Lu, Ying'
'Tan, Hua-Qiao'
'Wang, Ting-Ting'
'Wang, En-Bo'

_publ_section_title
;
 Series of Organic--Inorganic Hybrid Rare Earth Derivatives Based on
 [MnV13O38]7--Polyoxoanion: Syntheses, Structures, and Magnetic and
 Electrochemical Properties
;
_journal_issue 1
_journal_name_full 'Crystal Growth &amp; Design'
_journal_page_first 103
_journal_paper_doi 10.1021/cg500955d
_journal_volume 15
_journal_year 2015
_chemical_formula_sum 'C24 H53 La2 Mn N4 O62 V13'
_chemical_formula_weight 2384.68
_chemical_name_systematic
; 
 ? 
;
_space_group_IT_number 14
_symmetry_cell_setting monoclinic
_symmetry_space_group_name_Hall '-P 2yn'
_symmetry_space_group_name_H-M 'P 1 21/n 1'
_atom_sites_solution_hydrogens none
_atom_sites_solution_primary direct
_atom_sites_solution_secondary difmap
_audit_creation_method SHELXL-97
_cell_angle_alpha 90.00
_cell_angle_beta 97.3570(10)
_cell_angle_gamma 90.00
_cell_formula_units_Z 4
_cell_length_a 13.0427(7)
_cell_length_b 22.8795(12)
_cell_length_c 22.2207(11)
_cell_measurement_reflns_used 11561
_cell_measurement_temperature 296(2)
_cell_measurement_theta_max 25.00
_cell_measurement_theta_min 1.28
_cell_volume 6576.3(6)
_computing_structure_refinement 'SHELXL-97 (Sheldrick, 1997)'
_computing_structure_solution 'SHELXS-97 (Sheldrick, 1990)'
_diffrn_ambient_temperature 296(2)
_diffrn_detector_area_resol_mean 0.01
_diffrn_measured_fraction_theta_full 0.998
_diffrn_measured_fraction_theta_max 0.998
_diffrn_measurement_device_type 'Rigaku R-AXIS RAPID IP'
_diffrn_measurement_method Oscillation
_diffrn_radiation_monochromator graphite
_diffrn_radiation_source 'fine-focus sealed tube'
_diffrn_radiation_type MoK\a
_diffrn_radiation_wavelength 0.71073
_diffrn_reflns_av_R_equivalents 0.0291
_diffrn_reflns_av_sigmaI/netI 0.0351
_diffrn_reflns_limit_h_max 8
_diffrn_reflns_limit_h_min -15
_diffrn_reflns_limit_k_max 27
_diffrn_reflns_limit_k_min -27
_diffrn_reflns_limit_l_max 26
_diffrn_reflns_limit_l_min -25
_diffrn_reflns_number 32787
_diffrn_reflns_theta_full 25.00
_diffrn_reflns_theta_max 25.00
_diffrn_reflns_theta_min 1.28
_diffrn_standards_decay_% none
_diffrn_standards_interval_count 0
_diffrn_standards_interval_time 0
_diffrn_standards_number 0
_exptl_absorpt_coefficient_mu 3.335
_exptl_absorpt_correction_T_max 0.549
_exptl_absorpt_correction_T_min 0.436
_exptl_absorpt_correction_type multi-scan
_exptl_absorpt_process_details 'ABSCOR by T.Higashi    8 March, 1995'
_exptl_crystal_colour brown
_exptl_crystal_density_diffrn 2.409
_exptl_crystal_density_method 'not measured'
_exptl_crystal_description block
_exptl_crystal_F_000 4636
_exptl_crystal_size_max 0.27
_exptl_crystal_size_mid 0.21
_exptl_crystal_size_min 0.18
_refine_diff_density_max 0.849
_refine_diff_density_min -0.710
_refine_diff_density_rms 0.125
_refine_ls_extinction_method none
_refine_ls_goodness_of_fit_ref 1.040
_refine_ls_hydrogen_treatment none
_refine_ls_matrix_type full
_refine_ls_number_parameters 955
_refine_ls_number_reflns 11561
_refine_ls_number_restraints 24
_refine_ls_restrained_S_all 1.045
_refine_ls_R_factor_all 0.0403
_refine_ls_R_factor_gt 0.0295
_refine_ls_shift/su_max 0.002
_refine_ls_shift/su_mean 0.000
_refine_ls_structure_factor_coef Fsqd
_refine_ls_weighting_details 'calc w=1/[\s^2^(Fo^2^)+(0.0440P)^2^+14.3659P] where P=(Fo^2^+2Fc^2^)/3'
_refine_ls_weighting_scheme calc
_refine_ls_wR_factor_gt 0.0773
_refine_ls_wR_factor_ref 0.0869
_reflns_number_gt 9648
_reflns_number_total 11561
_reflns_threshold_expression >2sigma(I)
_cod_data_source_file cg500955d_si_005.cif
_cod_data_source_block 1
_cod_depositor_comments
;
The following automatic conversions were performed:

'_symmetry_cell_setting' value 'Monoclinic' changed to 'monoclinic'
according to
/home/saulius/struct/COD-crude-data--automatic-downloads/rss-feeds/ACS/lib/dictionaries/cif_core.dic
dictionary named 'cif_core.dic' version 2.4.2 from 2011-04-26.

Automatic conversion script
Id: cif_fix_values 2935 2014-11-11 08:27:57Z andrius 

 Adding full bibliography for 4512461--4512466.cif.
;
_cod_original_sg_symbol_H-M P2(1)/n
_cod_database_code 4512462

loop_
_symmetry_equiv_pos_as_xyz
'x, y, z'
'-x+1/2, y+1/2, -z+1/2'
'-x, -y, -z'
'x-1/2, -y-1/2, z-1/2'

loop_
_atom_site_label
_atom_site_type_symbol
_atom_site_fract_x
_atom_site_fract_y
_atom_site_fract_z
_atom_site_U_iso_or_equiv
_atom_site_adp_type
_atom_site_occupancy
_atom_site_symmetry_multiplicity
_atom_site_calc_flag
_atom_site_refinement_flags
La1 La -0.98440(2) 0.252375(11) 0.326415(11) 0.01664(7) Uani 1 1 d .
La2 La -1.13505(2) 0.111398(11) 0.010560(12) 0.01913(8) Uani 1 1 d .
Mn1 Mn -1.25064(5) 0.30958(3) 0.12624(3) 0.01282(14) Uani 1 1 d .
V4 V -1.26420(6) 0.23923(3) 0.24133(3) 0.01729(17) Uani 1 1 d .
V5 V -1.09241(6) 0.20563(3) 0.16127(3) 0.01437(16) Uani 1 1 d .
V6 V -1.08596(6) 0.28088(3) 0.04285(3) 0.01504(16) Uani 1 1 d .
V7 V -1.47728(6) 0.29414(4) 0.07597(3) 0.01887(17) Uani 1 1 d .
V8 V -1.19945(6) 0.43882(3) 0.13806(4) 0.02088(18) Uani 1 1 d .
V9 V -1.02295(6) 0.33783(3) 0.17315(3) 0.01617(16) Uani 1 1 d .
V10 V -1.18839(6) 0.36873(3) 0.26023(3) 0.01920(17) Uani 1 1 d .
V11 V -1.31473(6) 0.25248(3) -0.00697(3) 0.01459(16) Uani 1 1 d .
V12 V -1.41604(6) 0.34926(4) 0.20351(4) 0.02230(18) Uani 1 1 d .
V13 V -1.32707(6) 0.18205(3) 0.11248(3) 0.01573(16) Uani 1 1 d .
V14 V -1.02892(7) 0.41340(3) 0.05562(4) 0.02271(18) Uani 1 1 d .
V15 V -1.25843(6) 0.38388(3) 0.01010(3) 0.01801(17) Uani 1 1 d .
V16 V -1.49680(6) 0.22107(4) 0.19220(4) 0.02463(19) Uani 1 1 d .
O16 O -1.1581(2) 0.28900(12) 0.19544(13) 0.0147(6) Uani 1 1 d .
O38 O -1.2860(2) 0.12525(13) 0.07921(14) 0.0208(7) Uani 1 1 d .
O37 O -1.3429(2) 0.32588(13) 0.05356(13) 0.0149(6) Uani 1 1 d .
O36 O -1.1478(2) 0.35302(12) 0.09663(13) 0.0163(6) Uani 1 1 d .
O35 O -1.3041(2) 0.31658(14) 0.26390(13) 0.0205(7) Uani 1 1 d .
O34 O -1.1388(2) 0.41771(13) -0.00447(14) 0.0216(7) Uani 1 1 d .
O33 O -1.1774(2) 0.22294(14) 0.29815(13) 0.0204(7) Uani 1 1 d .
O32 O -1.0194(2) 0.26721(12) 0.12506(13) 0.0150(6) Uani 1 1 d .
O31 O -1.3549(2) 0.26757(13) 0.15667(13) 0.0159(6) Uani 1 1 d .
O30 O -1.0027(2) 0.33375(14) 0.02521(14) 0.0207(7) Uani 1 1 d .
O29 O -1.2250(2) 0.18231(12) 0.18428(13) 0.0148(6) Uani 1 1 d .
O28 O -1.2103(2) 0.24198(12) 0.08654(13) 0.0141(6) Uani 1 1 d .
O27 O -1.0716(2) 0.15052(13) 0.11757(13) 0.0193(7) Uani 1 1 d .
OW6 O -0.8959(2) 0.22899(13) 0.43384(14) 0.0201(7) Uani 1 1 d .
O25 O -1.2036(2) 0.30642(13) -0.01162(13) 0.0150(6) Uani 1 1 d .
O24 O -1.1018(2) 0.33994(14) 0.31309(14) 0.0220(7) Uani 1 1 d .
O23 O -0.9476(2) 0.31682(14) 0.23351(13) 0.0209(7) Uani 1 1 d .
O22 O -1.1002(2) 0.40036(13) 0.20455(13) 0.0189(7) Uani 1 1 d .
O21 O -1.0555(2) 0.22086(14) 0.01068(14) 0.0205(7) Uani 1 1 d .
O20 O -1.0168(2) 0.19612(13) 0.22680(13) 0.0185(7) Uani 1 1 d .
O19 O -1.2869(2) 0.37648(13) 0.17086(13) 0.0177(7) Uani 1 1 d .
O18 O -1.4287(2) 0.15899(14) 0.14865(14) 0.0225(7) Uani 1 1 d .
O17 O -1.0860(3) 0.46580(13) 0.10515(14) 0.0240(7) Uani 1 1 d .
OW7 O -1.1011(3) 0.26274(15) 0.41593(15) 0.0278(8) Uani 1 1 d .
O15 O -1.3759(2) 0.20619(15) 0.25484(14) 0.0233(7) Uani 1 1 d .
O14 O -1.5545(2) 0.24606(14) 0.11801(14) 0.0230(7) Uani 1 1 d .
O13 O -1.4866(2) 0.35488(14) 0.12697(14) 0.0229(7) Uani 1 1 d .
O12 O -1.2609(2) 0.19115(13) -0.02683(13) 0.0179(7) Uani 1 1 d .
O11 O -1.4486(3) 0.40736(16) 0.23639(15) 0.0336(9) Uani 1 1 d .
O10 O -1.2833(2) 0.43905(13) 0.06668(14) 0.0211(7) Uani 1 1 d .
O9 O -1.5041(2) 0.29400(15) 0.22610(14) 0.0263(8) Uani 1 1 d .
O8 O -1.5852(3) 0.18535(18) 0.21781(17) 0.0378(9) Uani 1 1 d .
O7 O -1.5544(3) 0.31107(15) 0.01656(14) 0.0268(8) Uani 1 1 d .
O6 O -1.4073(2) 0.22244(13) 0.04724(13) 0.0158(6) Uani 1 1 d .
O5 O -0.9509(2) 0.38009(14) 0.13183(14) 0.0223(7) Uani 1 1 d .
OW5 O -0.8876(3) 0.34095(15) 0.36878(17) 0.0372(9) Uani 1 1 d .
OW4 O -1.0947(3) 0.01617(16) -0.04317(18) 0.0431(10) Uani 1 1 d .
O4 O -1.3400(3) 0.39910(14) -0.04768(15) 0.0271(8) Uani 1 1 d .
OW3 O -0.9419(3) 0.10490(15) 0.01773(16) 0.0309(8) Uani 1 1 d .
OW2 O -1.2978(3) 0.06850(15) -0.03778(16) 0.0321(8) Uani 1 1 d .
O3 O -1.2374(3) 0.49366(15) 0.17230(15) 0.0322(8) Uani 1 1 d .
OW1 O -1.0068(3) 0.14490(16) 0.35808(17) 0.0400(10) Uani 1 1 d .
O2 O -0.9415(3) 0.45027(15) 0.03020(17) 0.0349(9) Uani 1 1 d .
O1 O -1.2293(3) 0.42713(15) 0.29044(15) 0.0297(8) Uani 1 1 d .
O50 O -0.8137(3) 0.20695(18) 0.31521(16) 0.0381(9) Uani 1 1 d .
OW9 O -1.1235(3) 0.02964(16) 0.08757(17) 0.0406(10) Uani 1 1 d .
OW8 O -1.1088(3) 0.13417(17) -0.09673(16) 0.0421(10) Uani 1 1 d .
O52 O -1.4163(3) 0.03976(17) -0.11223(18) 0.0495(12) Uani 1 1 d .
O51 O -0.6830(4) 0.26594(18) 0.3453(2) 0.0510(11) Uani 1 1 d .
O53 O -0.8322(4) 0.1460(2) -0.03928(19) 0.0551(12) Uani 1 1 d .
N2 N -1.4034(4) -0.1229(2) 0.0350(3) 0.0478(14) Uani 1 1 d .
C7 C -1.3615(4) 0.0330(2) -0.0621(2) 0.0281(11) Uani 1 1 d .
N1 N -0.5200(5) 0.0721(3) 0.3783(2) 0.0501(14) Uani 1 1 d .
C8 C -1.3766(4) -0.0230(2) -0.0278(2) 0.0286(11) Uani 1 1 d .
C1 C -0.7227(4) 0.2169(2) 0.3361(2) 0.0324(13) Uani 1 1 d .
C18 C -0.8367(4) 0.1836(2) 0.0595(2) 0.0323(12) Uani 1 1 d .
C17 C -0.8729(4) 0.1416(3) 0.0082(2) 0.0333(12) Uani 1 1 d .
C16 C -0.8048(4) 0.2062(3) 0.1642(3) 0.0459(16) Uani 1 1 d .
H16A H -0.8015 0.1945 0.2045 0.055 Uiso 1 1 calc R
C9 C -1.3593(4) -0.0231(3) 0.0348(2) 0.0368(13) Uani 1 1 d .
H9A H -1.3376 0.0107 0.0558 0.044 Uiso 1 1 calc R
C4 C -0.5529(5) 0.1728(3) 0.3816(3) 0.0410(14) Uani 1 1 d .
H4A H -0.5299 0.2101 0.3930 0.049 Uiso 1 1 calc R
N3 N -0.7801(4) 0.2610(2) 0.1508(2) 0.0433(13) Uani 1 1 d .
C15 C -0.8353(4) 0.1670(3) 0.1182(3) 0.0381(14) Uani 1 1 d .
H15A H -0.8548 0.1293 0.1274 0.046 Uiso 1 1 calc R
C14 C -0.7816(4) 0.2784(3) 0.0935(3) 0.0431(15) Uani 1 1 d .
H14A H -0.7646 0.3168 0.0852 0.052 Uiso 1 1 calc R
C10 C -1.4071(5) -0.0739(3) -0.0576(3) 0.0448(15) Uani 1 1 d .
H10A H -1.4200 -0.0744 -0.0998 0.054 Uiso 1 1 calc R
C11 C -1.4184(5) -0.1239(3) -0.0254(3) 0.0498(17) Uani 1 1 d .
H11A H -1.4366 -0.1586 -0.0458 0.060 Uiso 1 1 calc R
C3 C -0.6507(4) 0.1650(2) 0.3520(2) 0.0282(11) Uani 1 1 d .
C2 C -0.6828(5) 0.1089(3) 0.3346(3) 0.0530(17) Uani 1 1 d .
H2A H -0.7479 0.1021 0.3134 0.064 Uiso 1 1 calc R
C13 C -0.8080(4) 0.2403(3) 0.0469(3) 0.0368(13) Uani 1 1 d .
H13A H -0.8068 0.2522 0.0070 0.044 Uiso 1 1 calc R
C12 C -1.3746(5) -0.0739(3) 0.0658(3) 0.0460(16) Uani 1 1 d .
H12A H -1.3650 -0.0742 0.1080 0.055 Uiso 1 1 calc R
C6 C -0.4887(5) 0.1254(3) 0.3944(3) 0.0514(17) Uani 1 1 d .
H6A H -0.4225 0.1310 0.4147 0.062 Uiso 1 1 calc R
C5 C -0.6137(6) 0.0631(3) 0.3501(4) 0.063(2) Uani 1 1 d .
H5A H -0.6345 0.0250 0.3402 0.075 Uiso 1 1 calc R
O1W O -0.7029(3) 0.33479(19) 0.24353(19) 0.0469(10) Uani 1 1 d .
O9W O -0.9349(4) 0.08216(18) -0.13125(18) 0.0510(11) Uani 1 1 d .
O8W O -1.4823(4) 0.0133(2) -0.2321(2) 0.0619(13) Uani 1 1 d .
O7W O -1.1885(4) 0.0398(2) 0.1993(2) 0.0706(15) Uani 1 1 d .
O6W O -0.8143(4) 0.2402(3) -0.1112(2) 0.0768(17) Uani 1 1 d .
O5W O -0.9900(5) 0.0615(2) 0.2469(3) 0.091(2) Uani 1 1 d .
O4W O -1.1502(6) -0.0155(3) -0.1609(3) 0.096(2) Uani 1 1 d .
O3W O -0.7228(5) -0.0474(3) 0.2481(3) 0.0828(17) Uani 1 1 d .
O2W O -1.1312(5) 0.5758(2) 0.2561(3) 0.100(2) Uani 1 1 d .
OW11 O -1.2530(7) 0.1184(2) 0.3467(3) 0.111(3) Uani 1 1 d .
N4 N -0.5569(6) 0.4964(3) 0.1482(3) 0.0705(18) Uani 1 1 d .
O55 O -0.6462(8) 0.4248(3) -0.0589(4) 0.135(3) Uani 1 1 d U
C24 C -0.4974(6) 0.4852(4) 0.1059(4) 0.066(2) Uani 1 1 d .
H24A H -0.4275 0.4947 0.1125 0.080 Uiso 1 1 calc R
O54 O -0.7681(7) 0.3818(4) -0.0104(4) 0.140(3) Uani 1 1 d U
C23 C -0.6391(7) 0.4439(4) 0.0430(4) 0.083(3) Uani 1 1 d .
C22 C -0.5373(7) 0.4603(4) 0.0531(5) 0.079(3) Uani 1 1 d .
H22A H -0.4950 0.4541 0.0231 0.094 Uiso 1 1 calc R
C21 C -0.6539(7) 0.4786(4) 0.1438(4) 0.083(3) Uani 1 1 d .
H21A H -0.6921 0.4836 0.1759 0.100 Uiso 1 1 calc R
C20 C -0.6984(7) 0.4521(4) 0.0892(5) 0.094(3) Uani 1 1 d U
H20A H -0.7672 0.4402 0.0847 0.113 Uiso 1 1 calc R
C19 C -0.6944(11) 0.4155(6) -0.0149(7) 0.115(4) Uani 1 1 d U

loop_
_atom_site_aniso_label
_atom_site_aniso_U_11
_atom_site_aniso_U_22
_atom_site_aniso_U_33
_atom_site_aniso_U_23
_atom_site_aniso_U_13
_atom_site_aniso_U_12
La1 0.01748(14) 0.01754(14) 0.01338(13) -0.00117(10) -0.00384(10) 0.00149(11)
La2 0.02231(15) 0.01667(14) 0.01703(14) -0.00156(10) -0.00276(11) 0.00336(11)
Mn1 0.0124(3) 0.0137(3) 0.0116(3) -0.0006(3) -0.0015(3) 0.0008(3)
V4 0.0160(4) 0.0229(4) 0.0124(4) 0.0010(3) -0.0004(3) 0.0010(3)
V5 0.0140(4) 0.0154(4) 0.0127(4) 0.0000(3) -0.0023(3) 0.0009(3)
V6 0.0148(4) 0.0168(4) 0.0129(4) 0.0006(3) -0.0005(3) -0.0003(3)
V7 0.0143(4) 0.0257(4) 0.0156(4) -0.0003(3) -0.0020(3) 0.0026(3)
V8 0.0283(5) 0.0138(4) 0.0188(4) -0.0015(3) -0.0038(3) 0.0017(3)
V9 0.0157(4) 0.0160(4) 0.0152(4) -0.0005(3) -0.0041(3) -0.0015(3)
V10 0.0214(4) 0.0209(4) 0.0136(4) -0.0025(3) -0.0041(3) 0.0042(3)
V11 0.0159(4) 0.0150(4) 0.0116(4) -0.0004(3) -0.0028(3) -0.0005(3)
V12 0.0181(4) 0.0307(5) 0.0174(4) -0.0037(3) -0.0006(3) 0.0079(4)
V13 0.0155(4) 0.0166(4) 0.0140(4) 0.0014(3) -0.0022(3) -0.0018(3)
V14 0.0232(4) 0.0194(4) 0.0242(4) 0.0045(3) -0.0021(3) -0.0052(3)
V15 0.0219(4) 0.0145(4) 0.0159(4) 0.0018(3) -0.0041(3) 0.0000(3)
V16 0.0154(4) 0.0353(5) 0.0229(4) 0.0056(4) 0.0016(3) -0.0004(4)
O16 0.0145(15) 0.0169(15) 0.0114(15) -0.0005(12) -0.0040(12) -0.0004(13)
O38 0.0242(18) 0.0179(16) 0.0185(16) -0.0004(13) -0.0036(14) -0.0022(14)
O37 0.0153(16) 0.0159(15) 0.0124(15) 0.0015(12) -0.0017(12) 0.0013(13)
O36 0.0168(16) 0.0145(15) 0.0174(16) -0.0010(12) 0.0011(13) -0.0009(13)
O35 0.0209(17) 0.0247(17) 0.0155(16) -0.0029(13) 0.0010(13) 0.0043(14)
O34 0.0254(18) 0.0180(16) 0.0204(17) 0.0040(13) -0.0013(14) -0.0032(14)
O33 0.0198(17) 0.0254(17) 0.0149(16) 0.0009(13) -0.0024(13) 0.0020(14)
O32 0.0117(15) 0.0163(15) 0.0161(15) 0.0002(12) -0.0013(12) -0.0007(12)
O31 0.0109(15) 0.0205(16) 0.0157(15) 0.0029(12) 0.0000(12) -0.0007(13)
O30 0.0185(17) 0.0237(17) 0.0193(16) 0.0018(13) 0.0007(13) -0.0028(14)
O29 0.0157(16) 0.0133(15) 0.0145(15) 0.0014(12) -0.0019(12) -0.0012(12)
O28 0.0148(15) 0.0144(15) 0.0126(15) -0.0007(12) -0.0002(12) 0.0007(12)
O27 0.0214(17) 0.0203(16) 0.0149(15) -0.0009(13) -0.0029(13) 0.0026(14)
OW6 0.0205(17) 0.0206(16) 0.0177(16) 0.0001(13) -0.0033(13) -0.0007(14)
O25 0.0163(16) 0.0164(15) 0.0117(15) 0.0013(12) -0.0002(12) -0.0007(13)
O24 0.0245(18) 0.0232(17) 0.0165(16) -0.0019(13) -0.0043(14) 0.0048(14)
O23 0.0203(17) 0.0251(17) 0.0149(16) -0.0012(13) -0.0065(13) -0.0016(14)
O22 0.0226(17) 0.0151(15) 0.0172(16) -0.0028(12) -0.0049(13) 0.0004(13)
O21 0.0186(17) 0.0224(17) 0.0197(16) -0.0010(13) -0.0008(13) 0.0040(14)
O20 0.0166(16) 0.0223(17) 0.0151(16) -0.0007(13) -0.0036(13) 0.0019(13)
O19 0.0187(16) 0.0191(16) 0.0136(15) -0.0025(12) -0.0039(13) 0.0039(13)
O18 0.0170(17) 0.0253(18) 0.0243(17) 0.0021(14) -0.0013(14) -0.0051(14)
O17 0.0296(19) 0.0163(16) 0.0238(18) 0.0025(13) -0.0056(15) -0.0045(14)
OW7 0.032(2) 0.0295(19) 0.0215(18) -0.0032(15) 0.0012(15) 0.0075(16)
O15 0.0192(17) 0.0325(19) 0.0177(16) 0.0056(14) 0.0005(14) 0.0003(15)
O14 0.0121(16) 0.0342(19) 0.0220(17) 0.0012(14) -0.0007(13) -0.0006(14)
O13 0.0209(17) 0.0299(18) 0.0162(16) -0.0011(14) -0.0043(13) 0.0073(15)
O12 0.0190(17) 0.0173(16) 0.0162(16) -0.0005(12) -0.0027(13) 0.0003(13)
O11 0.033(2) 0.042(2) 0.0245(19) -0.0101(16) -0.0016(16) 0.0155(17)
O10 0.0264(18) 0.0163(16) 0.0187(16) -0.0009(13) -0.0039(14) 0.0024(14)
O9 0.0171(17) 0.040(2) 0.0217(18) 0.0010(15) 0.0035(14) 0.0048(15)
O8 0.025(2) 0.054(3) 0.034(2) 0.0117(18) 0.0040(17) -0.0074(18)
O7 0.0231(18) 0.035(2) 0.0199(17) -0.0003(15) -0.0071(14) 0.0062(15)
O6 0.0143(15) 0.0167(15) 0.0153(15) 0.0018(12) -0.0024(12) -0.0016(13)
O5 0.0213(17) 0.0201(17) 0.0241(18) -0.0011(13) -0.0026(14) -0.0049(14)
OW5 0.045(2) 0.0202(18) 0.040(2) -0.0020(16) -0.0201(18) -0.0036(17)
OW4 0.053(3) 0.026(2) 0.047(2) -0.0093(18) -0.002(2) 0.0138(19)
O4 0.032(2) 0.0242(18) 0.0215(17) 0.0025(14) -0.0100(15) 0.0008(15)
OW3 0.028(2) 0.030(2) 0.034(2) 0.0001(16) 0.0023(16) 0.0049(17)
OW2 0.036(2) 0.0241(18) 0.032(2) -0.0004(15) -0.0132(17) -0.0102(16)
O3 0.046(2) 0.0204(18) 0.0280(19) -0.0045(15) -0.0029(17) 0.0062(17)
OW1 0.052(3) 0.027(2) 0.036(2) 0.0047(17) -0.0132(19) -0.0062(18)
O2 0.033(2) 0.030(2) 0.040(2) 0.0092(17) 0.0009(17) -0.0101(17)
O1 0.038(2) 0.0288(19) 0.0199(18) -0.0063(14) -0.0056(16) 0.0101(16)
O50 0.022(2) 0.062(3) 0.029(2) -0.0038(18) -0.0031(16) 0.0125(19)
OW9 0.054(3) 0.026(2) 0.041(2) 0.0089(17) 0.000(2) 0.0047(19)
OW8 0.059(3) 0.044(2) 0.023(2) 0.0056(17) 0.0072(19) 0.019(2)
O52 0.065(3) 0.037(2) 0.039(2) 0.0122(19) -0.022(2) -0.014(2)
O51 0.061(3) 0.031(2) 0.059(3) -0.004(2) 0.000(2) 0.005(2)
O53 0.055(3) 0.076(3) 0.037(2) -0.012(2) 0.016(2) -0.013(3)
N2 0.036(3) 0.037(3) 0.068(4) 0.026(3) -0.003(3) -0.007(2)
C7 0.029(3) 0.025(3) 0.028(3) 0.002(2) -0.004(2) 0.000(2)
N1 0.055(4) 0.054(4) 0.041(3) 0.008(3) 0.008(3) 0.024(3)
C8 0.025(3) 0.030(3) 0.027(3) 0.003(2) -0.007(2) -0.004(2)
C1 0.039(3) 0.037(3) 0.021(3) 0.000(2) 0.005(2) 0.011(3)
C18 0.018(3) 0.044(3) 0.033(3) -0.005(2) 0.000(2) 0.003(2)
C17 0.029(3) 0.039(3) 0.031(3) 0.001(2) 0.001(2) 0.004(3)
C16 0.024(3) 0.080(5) 0.032(3) -0.004(3) 0.000(3) 0.009(3)
C9 0.036(3) 0.039(3) 0.034(3) 0.004(2) -0.001(3) -0.002(3)
C4 0.039(3) 0.044(3) 0.038(3) -0.008(3) -0.004(3) 0.009(3)
N3 0.020(2) 0.058(3) 0.051(3) -0.013(3) 0.003(2) 0.006(2)
C15 0.027(3) 0.050(4) 0.037(3) 0.004(3) 0.005(3) 0.002(3)
C14 0.024(3) 0.041(3) 0.064(4) -0.006(3) 0.008(3) 0.001(3)
C10 0.055(4) 0.036(3) 0.040(3) 0.005(3) -0.011(3) -0.013(3)
C11 0.053(4) 0.027(3) 0.063(4) 0.012(3) -0.019(3) -0.018(3)
C3 0.028(3) 0.032(3) 0.025(3) 0.004(2) 0.005(2) 0.007(2)
C2 0.042(4) 0.038(4) 0.077(5) -0.001(3) 0.000(3) 0.004(3)
C13 0.031(3) 0.045(3) 0.034(3) 0.003(3) 0.004(2) 0.003(3)
C12 0.042(4) 0.057(4) 0.038(3) 0.022(3) 0.002(3) 0.002(3)
C6 0.037(4) 0.074(5) 0.040(4) 0.000(3) -0.007(3) 0.020(3)
C5 0.066(5) 0.030(4) 0.092(6) 0.003(4) 0.011(4) 0.008(3)
O1W 0.038(2) 0.054(3) 0.048(3) -0.008(2) 0.002(2) -0.004(2)
O9W 0.077(3) 0.040(2) 0.038(2) 0.0014(19) 0.016(2) 0.009(2)
O8W 0.070(3) 0.058(3) 0.053(3) 0.003(2) -0.012(2) 0.025(3)
O7W 0.091(4) 0.068(3) 0.053(3) 0.012(3) 0.014(3) -0.012(3)
O6W 0.060(3) 0.127(5) 0.046(3) 0.017(3) 0.015(3) -0.020(3)
O5W 0.118(5) 0.065(4) 0.081(4) -0.017(3) -0.023(4) 0.027(4)
O4W 0.127(6) 0.089(4) 0.069(4) -0.014(3) -0.004(4) 0.012(4)
O3W 0.081(4) 0.083(4) 0.086(4) 0.003(3) 0.017(3) 0.002(3)
O2W 0.122(5) 0.059(4) 0.111(5) -0.041(3) -0.019(4) -0.013(4)
OW11 0.188(8) 0.052(3) 0.091(5) 0.022(3) 0.009(5) -0.021(4)
N4 0.066(4) 0.074(4) 0.067(4) 0.018(4) -0.010(4) 0.008(4)
O55 0.193(7) 0.090(5) 0.120(5) 0.023(4) 0.017(5) 0.021(5)
C24 0.046(4) 0.074(5) 0.078(6) 0.016(5) -0.001(4) 0.013(4)
O54 0.114(6) 0.147(6) 0.154(6) -0.042(5) 0.001(5) 0.013(5)
C23 0.080(6) 0.077(6) 0.084(6) -0.019(5) -0.022(5) 0.033(5)
C22 0.064(6) 0.071(6) 0.101(7) 0.009(5) 0.011(5) 0.022(5)
C21 0.070(6) 0.090(7) 0.089(7) -0.001(5) 0.009(5) -0.001(5)
C20 0.063(5) 0.095(6) 0.121(7) -0.031(5) -0.001(5) 0.012(5)
C19 0.121(8) 0.094(7) 0.135(8) -0.004(6) 0.035(7) -0.004(6)

loop_
_atom_type_symbol
_atom_type_description
_atom_type_scat_dispersion_real
_atom_type_scat_dispersion_imag
_atom_type_scat_source
C C 0.0033 0.0016 'International Tables Vol C Tables 4.2.6.8 and 6.1.1.4'
H H 0.0000 0.0000 'International Tables Vol C Tables 4.2.6.8 and 6.1.1.4'
N N 0.0061 0.0033 'International Tables Vol C Tables 4.2.6.8 and 6.1.1.4'
O O 0.0106 0.0060 'International Tables Vol C Tables 4.2.6.8 and 6.1.1.4'
V V 0.3005 0.5294 'International Tables Vol C Tables 4.2.6.8 and 6.1.1.4'
La La -0.2871 2.4523 'International Tables Vol C Tables 4.2.6.8 and 6.1.1.4'
Mn Mn 0.3368 0.7283 'International Tables Vol C Tables 4.2.6.8 and 6.1.1.4'

loop_
_geom_angle_atom_site_label_1
_geom_angle_atom_site_label_2
_geom_angle_atom_site_label_3
_geom_angle
_geom_angle_site_symmetry_1
O50 La1 OW5 87.77(13) .
O50 La1 O24 148.88(12) .
OW5 La1 O24 70.73(11) .
O50 La1 O20 75.78(11) .
OW5 La1 O20 138.94(12) .
O24 La1 O20 105.62(10) .
O50 La1 OW6 72.89(11) .
OW5 La1 OW6 71.02(11) .
O24 La1 OW6 117.98(10) .
O20 La1 OW6 134.91(10) .
O50 La1 OW1 76.38(14) .
OW5 La1 OW1 137.39(12) .
O24 La1 OW1 134.56(12) .
O20 La1 OW1 75.16(11) .
OW6 La1 OW1 66.56(11) .
O50 La1 O33 135.63(12) .
OW5 La1 O33 136.44(11) .
O24 La1 O33 67.83(10) .
O20 La1 O33 67.18(10) .
OW6 La1 O33 118.39(10) .
OW1 La1 O33 71.36(11) .
O50 La1 O23 84.28(11) .
OW5 La1 O23 73.01(11) .
O24 La1 O23 68.33(10) .
O20 La1 O23 68.17(10) .
OW6 La1 O23 137.70(10) .
OW1 La1 O23 141.74(11) .
O33 La1 O23 102.93(9) .
O50 La1 OW7 135.46(11) .
OW5 La1 OW7 87.49(12) .
O24 La1 OW7 67.67(10) .
O20 La1 OW7 130.24(10) .
OW6 La1 OW7 63.73(10) .
OW1 La1 OW7 77.67(12) .
O33 La1 OW7 64.92(10) .
O23 La1 OW7 135.63(10) .
OW2 La2 OW8 83.25(13) .
OW2 La2 OW3 143.94(12) .
OW8 La2 OW3 79.31(13) .
OW2 La2 O12 69.86(11) .
OW8 La2 O12 72.46(11) .
OW3 La2 O12 132.04(11) .
OW2 La2 OW9 88.49(12) .
OW8 La2 OW9 142.62(13) .
OW3 La2 OW9 86.60(13) .
O12 La2 OW9 137.59(12) .
OW2 La2 OW4 71.06(13) .
OW8 La2 OW4 70.94(13) .
OW3 La2 OW4 73.47(13) .
O12 La2 OW4 128.55(11) .
OW9 La2 OW4 71.89(13) .
OW2 La2 O27 134.41(11) .
OW8 La2 O27 137.65(12) .
OW3 La2 O27 76.14(11) .
O12 La2 O27 99.87(9) .
OW9 La2 O27 69.38(11) .
OW4 La2 O27 131.48(11) .
OW2 La2 O38 68.71(11) .
OW8 La2 O38 136.22(11) .
OW3 La2 O38 141.43(10) .
O12 La2 O38 66.70(9) .
OW9 La2 O38 71.58(11) .
OW4 La2 O38 125.32(12) .
O27 La2 O38 66.62(9) .
OW2 La2 O21 132.74(10) .
OW8 La2 O21 73.14(12) .
OW3 La2 O21 70.93(10) .
O12 La2 O21 64.22(9) .
OW9 La2 O21 133.92(11) .
OW4 La2 O21 133.01(12) .
O27 La2 O21 66.44(9) .
O38 La2 O21 101.59(9) .
O36 Mn1 O31 178.68(13) .
O36 Mn1 O28 90.91(13) .
O31 Mn1 O28 90.40(13) .
O36 Mn1 O16 90.37(13) .
O31 Mn1 O16 89.79(13) .
O28 Mn1 O16 89.36(13) .
O36 Mn1 O19 89.59(13) .
O31 Mn1 O19 89.11(13) .
O28 Mn1 O19 176.59(13) .
O16 Mn1 O19 87.26(12) .
O36 Mn1 O37 90.09(13) .
O31 Mn1 O37 89.84(13) .
O28 Mn1 O37 87.05(12) .
O16 Mn1 O37 176.38(13) .
O19 Mn1 O37 96.33(13) .
O36 Mn1 V8 49.32(9) .
O31 Mn1 V8 129.36(10) .
O28 Mn1 V8 140.09(9) .
O16 Mn1 V8 93.54(9) .
O19 Mn1 V8 40.78(9) .
O37 Mn1 V8 89.48(9) .
O36 Mn1 V7 130.09(10) .
O31 Mn1 V7 49.69(9) .
O28 Mn1 V7 92.81(9) .
O16 Mn1 V7 139.40(9) .
O19 Mn1 V7 89.45(9) .
O37 Mn1 V7 40.56(9) .
V8 Mn1 V7 109.71(3) .
O36 Mn1 V4 134.65(10) .
O31 Mn1 V4 45.47(9) .
O28 Mn1 V4 90.51(9) .
O16 Mn1 V4 44.33(9) .
O19 Mn1 V4 86.73(9) .
O37 Mn1 V4 135.25(9) .
V8 Mn1 V4 118.55(3) .
V7 Mn1 V4 95.09(3) .
O36 Mn1 V12 129.27(9) .
O31 Mn1 V12 49.41(9) .
O28 Mn1 V12 139.75(9) .
O16 Mn1 V12 92.31(9) .
O19 Mn1 V12 40.06(9) .
O37 Mn1 V12 90.18(9) .
V8 Mn1 V12 79.95(3) .
V7 Mn1 V12 61.27(2) .
V4 Mn1 V12 64.22(2) .
O36 Mn1 V15 49.88(9) .
O31 Mn1 V15 129.92(9) .
O28 Mn1 V15 92.40(9) .
O16 Mn1 V15 140.21(9) .
O19 Mn1 V15 90.50(9) .
O37 Mn1 V15 40.51(9) .
V8 Mn1 V15 61.20(2) .
V7 Mn1 V15 80.23(3) .
V4 Mn1 V15 174.60(3) .
V12 Mn1 V15 110.86(3) .
O36 Mn1 V6 46.38(9) .
O31 Mn1 V6 134.93(10) .
O28 Mn1 V6 44.55(9) .
O16 Mn1 V6 90.82(9) .
O19 Mn1 V6 135.93(10) .
O37 Mn1 V6 86.90(9) .
V8 Mn1 V6 95.57(3) .
V7 Mn1 V6 118.26(3) .
V4 Mn1 V6 120.81(3) .
V12 Mn1 V6 174.69(3) .
V15 Mn1 V6 64.19(2) .
O33 V4 O15 106.70(16) .
O33 V4 O35 101.09(15) .
O15 V4 O35 95.50(15) .
O33 V4 O29 97.97(14) .
O15 V4 O29 96.95(14) .
O35 V4 O29 153.15(13) .
O33 V4 O16 93.64(14) .
O15 V4 O16 159.63(13) .
O35 V4 O16 81.31(12) .
O29 V4 O16 78.76(12) .
O33 V4 O31 168.71(14) .
O15 V4 O31 84.38(13) .
O35 V4 O31 79.48(12) .
O29 V4 O31 78.18(12) .
O16 V4 O31 75.25(11) .
O33 V4 Mn1 131.54(12) .
O15 V4 Mn1 121.72(11) .
O35 V4 Mn1 77.30(9) .
O29 V4 Mn1 75.91(9) .
O16 V4 Mn1 37.91(8) .
O31 V4 Mn1 37.34(8) .
O33 V4 V16 142.19(12) .
O15 V4 V16 35.50(11) .
O35 V4 V16 86.01(10) .
O29 V4 V16 90.45(9) .
O16 V4 V16 124.17(8) .
O31 V4 V16 48.97(8) .
Mn1 V4 V16 86.27(3) .
O27 V5 O20 107.07(15) .
O27 V5 O32 100.76(14) .
O20 V5 O32 101.03(14) .
O27 V5 O29 99.55(14) .
O20 V5 O29 100.46(14) .
O32 V5 O29 144.46(13) .
O27 V5 O16 161.54(13) .
O20 V5 O16 91.38(13) .
O32 V5 O16 75.70(11) .
O29 V5 O16 75.81(11) .
O27 V5 O28 89.81(13) .
O20 V5 O28 163.11(13) .
O32 V5 O28 75.66(11) .
O29 V5 O28 75.56(11) .
O16 V5 O28 71.74(10) .
O27 V5 Mn1 125.69(11) .
O20 V5 Mn1 127.23(11) .
O32 V5 Mn1 72.05(9) .
O29 V5 Mn1 72.41(9) .
O16 V5 Mn1 35.86(7) .
O28 V5 Mn1 35.88(7) .
O21 V6 O30 107.48(16) .
O21 V6 O25 101.61(14) .
O30 V6 O25 96.92(14) .
O21 V6 O32 99.94(14) .
O30 V6 O32 96.27(14) .
O25 V6 O32 149.97(13) .
O21 V6 O28 95.10(14) .
O30 V6 O28 157.34(13) .
O25 V6 O28 79.93(12) .
O32 V6 O28 77.55(12) .
O21 V6 O36 169.04(14) .
O30 V6 O36 83.32(13) .
O25 V6 O36 78.43(12) .
O32 V6 O36 76.47(12) .
O28 V6 O36 74.06(11) .
O21 V6 Mn1 132.44(12) .
O30 V6 Mn1 120.05(11) .
O25 V6 Mn1 75.63(9) .
O32 V6 Mn1 74.40(9) .
O28 V6 Mn1 37.34(7) .
O36 V6 Mn1 36.73(8) .
O21 V6 V11 86.82(11) .
O30 V6 V11 132.51(11) .
O25 V6 V11 35.66(9) .
O32 V6 V11 126.32(9) .
O28 V6 V11 48.77(8) .
O36 V6 V11 87.11(8) .
Mn1 V6 V11 63.16(2) .
O7 V7 O13 104.20(16) .
O7 V7 O14 103.73(16) .
O13 V7 O14 93.22(15) .
O7 V7 O37 100.58(15) .
O13 V7 O37 90.49(14) .
O14 V7 O37 153.66(14) .
O7 V7 O6 101.39(15) .
O13 V7 O6 153.15(14) .
O14 V7 O6 88.49(13) .
O37 V7 O6 76.86(12) .
O7 V7 O31 175.10(15) .
O13 V7 O31 79.16(12) .
O14 V7 O31 79.46(12) .
O37 V7 O31 75.66(11) .
O6 V7 O31 74.81(11) .
O7 V7 Mn1 138.82(13) .
O13 V7 Mn1 79.69(10) .
O14 V7 Mn1 117.09(10) .
O37 V7 Mn1 38.31(8) .
O6 V7 Mn1 75.73(9) .
O31 V7 Mn1 37.67(7) .
O7 V7 V12 135.54(13) .
O13 V7 V12 31.48(10) .
O14 V7 V12 82.67(10) .
O37 V7 V12 87.08(9) .
O6 V7 V12 122.91(9) .
O31 V7 V12 48.10(8) .
Mn1 V7 V12 59.65(2) .
O7 V7 V16 134.73(13) .
O13 V7 V16 82.72(11) .
O14 V7 V16 31.12(10) .
O37 V7 V16 124.32(9) .
O6 V7 V16 85.08(9) .
O31 V7 V16 48.73(7) .
Mn1 V7 V16 86.36(3) .
V12 V7 V16 60.06(3) .
O3 V8 O10 103.21(17) .
O3 V8 O17 104.05(18) .
O10 V8 O17 94.43(14) .
O3 V8 O19 99.26(16) .
O10 V8 O19 90.72(13) .
O17 V8 O19 154.25(14) .
O3 V8 O22 101.74(16) .
O10 V8 O22 153.54(13) .
O17 V8 O22 87.95(14) .
O19 V8 O22 76.64(12) .
O3 V8 O36 174.00(15) .
O10 V8 O36 80.04(12) .
O17 V8 O36 80.55(13) .
O19 V8 O36 75.52(11) .
O22 V8 O36 74.36(11) .
O3 V8 Mn1 137.43(14) .
O10 V8 Mn1 79.93(10) .
O17 V8 Mn1 118.15(11) .
O19 V8 Mn1 38.29(8) .
O22 V8 Mn1 75.77(9) .
O36 V8 Mn1 37.64(7) .
O3 V8 V14 136.37(14) .
O10 V8 V14 83.21(11) .
O17 V8 V14 32.50(10) .
O19 V8 V14 124.02(9) .
O22 V8 V14 84.85(9) .
O36 V8 V14 48.57(8) .
Mn1 V8 V14 86.15(3) .
O3 V8 V15 134.78(13) .
O10 V8 V15 31.68(10) .
O17 V8 V15 83.66(10) .
O19 V8 V15 87.68(9) .
O22 V8 V15 123.23(9) .
O36 V8 V15 48.87(8) .
Mn1 V8 V15 60.12(2) .
V14 V8 V15 59.91(3) .
O23 V9 O5 107.20(16) .
O23 V9 O22 102.05(15) .
O5 V9 O22 97.11(15) .
O23 V9 O32 98.80(14) .
O5 V9 O32 97.03(14) .
O22 V9 O32 150.02(13) .
O23 V9 O16 94.67(14) .
O5 V9 O16 158.04(13) .
O22 V9 O16 79.91(12) .
O32 V9 O16 77.12(12) .
O23 V9 O36 168.36(14) .
O5 V9 O36 84.22(13) .
O22 V9 O36 78.23(12) .
O32 V9 O36 77.06(11) .
O16 V9 O36 73.86(11) .
O23 V9 Mn1 131.96(12) .
O5 V9 Mn1 120.78(11) .
O22 V9 Mn1 75.73(9) .
O32 V9 Mn1 74.31(9) .
O16 V9 Mn1 37.31(7) .
O36 V9 Mn1 36.56(8) .
O1 V10 O24 105.39(16) .
O1 V10 O35 101.05(16) .
O24 V10 O35 100.94(15) .
O1 V10 O22 102.20(16) .
O24 V10 O22 101.21(15) .
O35 V10 O22 142.10(13) .
O1 V10 O19 96.95(14) .
O24 V10 O19 157.65(14) .
O35 V10 O19 73.92(12) .
O22 V10 O19 73.90(12) .
O1 V10 O16 166.14(14) .
O24 V10 O16 88.46(13) .
O35 V10 O16 75.20(11) .
O22 V10 O16 75.06(11) .
O19 V10 O16 69.19(10) .
O1 V10 V12 86.44(13) .
O24 V10 V12 139.44(12) .
O35 V10 V12 38.54(9) .
O22 V10 V12 114.21(9) .
O19 V10 V12 40.38(8) .
O16 V10 V12 82.48(7) .
OW6 V11 O12 104.97(15) 4_565
OW6 V11 O25 101.86(14) 4_565
O12 V11 O25 100.51(14) .
OW6 V11 O6 101.62(14) 4_565
O12 V11 O6 100.63(14) .
O25 V11 O6 142.93(13) .
OW6 V11 O37 98.72(13) 4_565
O12 V11 O37 156.32(13) .
O25 V11 O37 74.32(12) .
O6 V11 O37 74.09(12) .
OW6 V11 O28 168.96(13) 4_565
O12 V11 O28 86.07(13) .
O25 V11 O28 75.91(11) .
O6 V11 O28 75.55(11) .
O37 V11 O28 70.25(10) .
OW6 V11 V15 88.04(11) 4_565
O12 V11 V15 138.75(11) .
O25 V11 V15 38.25(9) .
O6 V11 V15 115.08(9) .
O37 V11 V15 41.07(8) .
O28 V11 V15 83.67(7) .
OW6 V11 V6 136.35(12) 4_565
O12 V11 V6 81.49(11) .
O25 V11 V6 35.74(9) .
O6 V11 V6 119.87(9) .
O37 V11 V6 81.48(8) .
O28 V11 V6 44.42(7) .
V15 V11 V6 63.52(2) .
O11 V12 O9 103.72(18) .
O11 V12 O13 103.54(17) .
O9 V12 O13 92.57(15) .
O11 V12 O35 102.60(16) .
O9 V12 O35 89.27(14) .
O13 V12 O35 152.54(14) .
O11 V12 O19 100.99(17) .
O9 V12 O19 154.02(14) .
O13 V12 O19 89.32(14) .
O35 V12 O19 77.58(13) .
O11 V12 O31 175.36(16) .
O9 V12 O31 80.21(13) .
O13 V12 O31 78.55(12) .
O35 V12 O31 74.78(11) .
O19 V12 O31 74.79(11) .
O11 V12 Mn1 138.56(15) .
O9 V12 Mn1 117.59(11) .
O13 V12 Mn1 78.86(10) .
O35 V12 Mn1 76.05(9) .
O19 V12 Mn1 37.69(8) .
O31 V12 Mn1 37.39(7) .
O11 V12 V10 89.52(14) .
O9 V12 V10 126.26(11) .
O13 V12 V10 135.03(11) .
O35 V12 V10 37.10(9) .
O19 V12 V10 45.75(9) .
O31 V12 V10 86.13(8) .
Mn1 V12 V10 64.18(2) .
O11 V12 V7 134.45(13) .
O9 V12 V7 82.67(11) .
O13 V12 V7 31.01(10) .
O35 V12 V7 122.73(9) .
O19 V12 V7 85.77(9) .
O31 V12 V7 47.96(7) .
Mn1 V12 V7 59.08(2) .
V10 V12 V7 123.26(3) .
O11 V12 V16 135.40(15) .
O9 V12 V16 31.80(11) .
O13 V12 V16 82.34(11) .
O35 V12 V16 84.97(10) .
O19 V12 V16 123.45(9) .
O31 V12 V16 48.70(7) .
Mn1 V12 V16 86.04(3) .
V10 V12 V16 117.62(3) .
V7 V12 V16 60.02(3) .
O38 V13 O18 106.68(16) .
O38 V13 O6 102.85(14) .
O18 V13 O6 97.05(14) .
O38 V13 O29 98.35(14) .
O18 V13 O29 96.05(14) .
O6 V13 O29 150.64(13) .
O38 V13 O28 95.78(14) .
O18 V13 O28 157.37(14) .
O6 V13 O28 80.15(12) .
O29 V13 O28 77.69(11) .
O38 V13 O31 169.33(14) .
O18 V13 O31 83.40(13) .
O6 V13 O31 78.85(12) .
O29 V13 O31 76.71(11) .
O28 V13 O31 74.02(11) .
O38 V13 Mn1 133.02(12) .
O18 V13 Mn1 120.18(11) .
O6 V13 Mn1 75.93(9) .
O29 V13 Mn1 74.76(9) .
O28 V13 Mn1 37.26(7) .
O31 V13 Mn1 36.78(7) .
O2 V14 O34 104.11(17) .
O2 V14 O17 103.36(17) .
O34 V14 O17 93.55(15) .
O2 V14 O30 101.80(17) .
O34 V14 O30 87.37(14) .
O17 V14 O30 153.79(14) .
O2 V14 O5 101.12(17) .
O34 V14 O5 153.96(14) .
O17 V14 O5 86.75(14) .
O30 V14 O5 81.28(13) .
O2 V14 O36 175.13(16) .
O34 V14 O36 79.66(12) .
O17 V14 O36 79.28(12) .
O30 V14 O36 75.12(11) .
O5 V14 O36 74.81(12) .
O2 V14 V15 135.13(14) .
O34 V14 V15 31.10(10) .
O17 V14 V15 83.69(10) .
O30 V14 V15 83.72(9) .
O5 V14 V15 123.64(10) .
O36 V14 V15 48.84(7) .
O2 V14 V8 135.54(15) .
O34 V14 V8 82.39(10) .
O17 V14 V8 32.33(10) .
O30 V14 V8 122.57(9) .
O5 V14 V8 84.13(10) .
O36 V14 V8 47.45(7) .
V15 V14 V8 60.08(3) .
O4 V15 O34 105.30(16) .
O4 V15 O10 104.01(16) .
O34 V15 O10 93.46(15) .
O4 V15 O25 102.81(15) .
O34 V15 O25 89.60(13) .
O10 V15 O25 151.13(13) .
O4 V15 O37 100.21(15) .
O34 V15 O37 153.17(14) .
O10 V15 O37 88.26(13) .
O25 V15 O37 76.65(12) .
O4 V15 O36 174.31(15) .
O34 V15 O36 79.77(12) .
O10 V15 O36 77.96(12) .
O25 V15 O36 74.36(11) .
O37 V15 O36 74.41(11) .
O4 V15 Mn1 137.78(13) .
O34 V15 Mn1 116.72(10) .
O10 V15 Mn1 78.23(10) .
O25 V15 Mn1 74.80(8) .
O37 V15 Mn1 37.65(8) .
O36 V15 Mn1 36.98(7) .
O4 V15 V11 89.43(12) .
O34 V15 V11 126.05(11) .
O10 V15 V11 133.46(10) .
O25 V15 V11 36.53(9) .
O37 V15 V11 45.28(8) .
O36 V15 V11 85.42(7) .
Mn1 V15 V11 63.27(2) .
O4 V15 V14 136.77(13) .
O34 V15 V14 31.58(10) .
O10 V15 V14 82.84(10) .
O25 V15 V14 84.94(9) .
O37 V15 V14 122.83(9) .
O36 V15 V14 48.47(7) .
Mn1 V15 V14 85.42(3) .
V11 V15 V14 116.92(3) .
O4 V15 V8 135.00(13) .
O34 V15 V8 82.69(10) .
O10 V15 V8 31.07(10) .
O25 V15 V8 121.72(9) .
O37 V15 V8 85.16(8) .
O36 V15 V8 47.38(7) .
Mn1 V15 V8 58.67(2) .
V11 V15 V8 121.94(3) .
V14 V15 V8 60.01(3) .
O8 V16 O14 104.69(17) .
O8 V16 O9 104.12(18) .
O14 V16 O9 92.81(15) .
O8 V16 O18 101.41(18) .
O14 V16 O18 86.70(14) .
O9 V16 O18 153.70(14) .
O8 V16 O15 102.04(17) .
O14 V16 O15 152.47(14) .
O9 V16 O15 86.94(14) .
O18 V16 O15 81.68(13) .
O8 V16 O31 174.97(17) .
O14 V16 O31 78.80(12) .
O9 V16 O31 79.13(13) .
O18 V16 O31 74.98(12) .
O15 V16 O31 74.12(12) .
O8 V16 V7 135.93(14) .
O14 V16 V7 31.36(10) .
O9 V16 V7 82.33(11) .
O18 V16 V7 83.74(9) .
O15 V16 V7 121.95(10) .
O31 V16 V7 47.83(7) .
O8 V16 V12 135.54(16) .
O14 V16 V12 82.72(11) .
O9 V16 V12 31.47(10) .
O18 V16 V12 122.93(10) .
O15 V16 V12 82.85(10) .
O31 V16 V12 47.94(7) .
V7 V16 V12 59.92(3) .
O8 V16 V4 131.75(14) .
O14 V16 V4 123.24(10) .
O9 V16 V4 80.48(10) .
O18 V16 V4 77.90(9) .
O15 V16 V4 29.71(9) .
O31 V16 V4 44.48(7) .
V7 V16 V4 92.27(3) .
V12 V16 V4 62.78(3) .
Mn1 O16 V4 97.76(13) .
Mn1 O16 V9 97.90(12) .
V4 O16 V9 164.00(15) .
Mn1 O16 V5 99.61(12) .
V4 O16 V5 90.40(11) .
V9 O16 V5 90.23(11) .
Mn1 O16 V10 99.35(12) .
V4 O16 V10 87.26(10) .
V9 O16 V10 86.96(10) .
V5 O16 V10 161.04(14) .
V13 O38 La2 132.06(16) .
Mn1 O37 V7 101.13(13) .
Mn1 O37 V15 101.84(13) .
V7 O37 V15 152.62(16) .
Mn1 O37 V11 103.21(13) .
V7 O37 V11 95.40(12) .
V15 O37 V11 93.66(11) .
Mn1 O36 V9 97.86(13) .
Mn1 O36 V6 96.90(12) .
V9 O36 V6 90.82(11) .
Mn1 O36 V8 93.04(12) .
V9 O36 V8 92.90(11) .
V6 O36 V8 168.82(15) .
Mn1 O36 V14 175.10(17) .
V9 O36 V14 86.19(10) .
V6 O36 V14 85.75(10) .
V8 O36 V14 83.98(10) .
Mn1 O36 V15 93.14(12) .
V9 O36 V15 168.66(15) .
V6 O36 V15 90.57(11) .
V8 O36 V15 83.75(10) .
V14 O36 V15 82.70(10) .
V4 O35 V10 108.48(15) .
V4 O35 V12 111.53(15) .
V10 O35 V12 104.36(15) .
V15 O34 V14 117.32(16) .
V4 O33 La1 133.05(16) .
V5 O32 V9 109.25(14) .
V5 O32 V6 108.90(14) .
V9 O32 V6 110.12(14) .
Mn1 O31 V4 97.19(13) .
Mn1 O31 V13 97.15(13) .
V4 O31 V13 91.01(11) .
Mn1 O31 V7 92.64(12) .
V4 O31 V7 169.51(15) .
V13 O31 V7 91.39(11) .
Mn1 O31 V12 93.19(12) .
V4 O31 V12 91.83(11) .
V13 O31 V12 168.84(15) .
V7 O31 V12 83.94(10) .
Mn1 O31 V16 175.02(16) .
V4 O31 V16 86.54(10) .
V13 O31 V16 86.04(10) .
V7 O31 V16 83.44(10) .
V12 O31 V16 83.36(10) .
V6 O30 V14 115.47(16) .
V4 O29 V5 107.90(14) .
V4 O29 V13 109.25(14) .
V5 O29 V13 108.95(14) .
Mn1 O28 V13 98.38(12) .
Mn1 O28 V6 98.11(12) .
V13 O28 V6 163.19(15) .
Mn1 O28 V5 99.29(12) .
V13 O28 V5 90.39(11) .
V6 O28 V5 90.14(11) .
Mn1 O28 V11 99.50(12) .
V13 O28 V11 87.29(10) .
V6 O28 V11 86.81(10) .
V5 O28 V11 161.21(14) .
V5 O27 La2 139.27(16) .
V11 OW6 La1 149.36(17) 4_666
V11 O25 V6 108.60(14) .
V11 O25 V15 105.22(14) .
V6 O25 V15 113.60(14) .
V10 O24 La1 138.49(16) .
V9 O23 La1 131.24(17) .
V9 O22 V10 109.53(15) .
V9 O22 V8 111.77(14) .
V10 O22 V8 104.51(15) .
V6 O21 La2 131.87(16) .
V5 O20 La1 135.02(16) .
Mn1 O19 V12 102.25(14) .
Mn1 O19 V8 100.93(14) .
V12 O19 V8 152.17(16) .
Mn1 O19 V10 104.20(13) .
V12 O19 V10 93.87(12) .
V8 O19 V10 95.17(12) .
V13 O18 V16 115.28(17) .
V8 O17 V14 115.17(16) .
V4 O15 V16 114.79(16) .
V16 O14 V7 117.52(17) .
V7 O13 V12 117.52(17) .
V11 O12 La2 143.72(16) .
V8 O10 V15 117.25(17) .
V12 O9 V16 116.73(17) .
V13 O6 V11 108.55(14) .
V13 O6 V7 112.22(14) .
V11 O6 V7 104.54(14) .
V9 O5 V14 114.59(17) .
C17 OW3 La2 132.8(3) .
C7 OW2 La2 161.6(3) .
C1 O50 La1 135.2(4) .
C11 N2 C12 121.6(5) .
OW2 C7 O52 125.7(5) .
OW2 C7 C8 117.3(4) .
O52 C7 C8 117.0(4) .
C5 N1 C6 120.7(6) .
C10 C8 C9 118.9(5) .
C10 C8 C7 121.6(5) .
C9 C8 C7 119.5(5) .
O50 C1 O51 125.9(5) .
O50 C1 C3 118.4(5) .
O51 C1 C3 115.7(5) .
C15 C18 C13 119.0(5) .
C15 C18 C17 120.6(5) .
C13 C18 C17 120.4(5) .
O53 C17 OW3 125.7(5) .
O53 C17 C18 117.4(5) .
OW3 C17 C18 116.9(5) .
N3 C16 C15 119.9(6) .
C12 C9 C8 119.3(6) .
C3 C4 C6 120.1(6) .
C14 N3 C16 121.3(5) .
C18 C15 C16 119.9(6) .
N3 C14 C13 120.3(6) .
C11 C10 C8 120.1(6) .
N2 C11 C10 120.1(6) .
C4 C3 C2 118.9(5) .
C4 C3 C1 121.1(5) .
C2 C3 C1 120.0(5) .
C3 C2 C5 117.5(6) .
C14 C13 C18 119.6(6) .
N2 C12 C9 119.9(6) .
N1 C6 C4 120.7(6) .
N1 C5 C2 122.1(7) .
C24 N4 C21 122.2(8) .
N4 C24 C22 120.4(8) .
C22 C23 C20 117.8(9) .
C22 C23 C19 126.5(10) .
C20 C23 C19 115.7(10) .
C24 C22 C23 121.1(9) .
N4 C21 C20 118.8(9) .
C23 C20 C21 119.4(9) .
O54 C19 O55 129.9(14) .
O54 C19 C23 118.6(12) .
O55 C19 C23 110.7(12) .

loop_
_geom_bond_atom_site_label_1
_geom_bond_atom_site_label_2
_geom_bond_distance
_geom_bond_site_symmetry_2
La1 O50 2.499(4) .
La1 OW5 2.507(3) .
La1 O24 2.516(3) .
La1 O20 2.549(3) .
La1 OW6 2.571(3) .
La1 OW1 2.584(4) .
La1 O33 2.604(3) .
La1 O23 2.631(3) .
La1 OW7 2.666(3) .
La2 OW2 2.457(3) .
La2 OW8 2.506(3) .
La2 OW3 2.508(3) .
La2 O12 2.523(3) .
La2 OW9 2.527(4) .
La2 OW4 2.571(4) .
La2 O27 2.576(3) .
La2 O38 2.659(3) .
La2 O21 2.711(3) .
Mn1 O36 1.856(3) .
Mn1 O31 1.862(3) .
Mn1 O28 1.888(3) .
Mn1 O16 1.889(3) .
Mn1 O19 1.916(3) .
Mn1 O37 1.923(3) .
Mn1 V8 3.0355(10) .
Mn1 V7 3.0438(10) .
Mn1 V4 3.0459(10) .
Mn1 V12 3.0618(10) .
Mn1 V15 3.0811(10) .
Mn1 V6 3.0817(10) .
V4 O33 1.627(3) .
V4 O15 1.702(3) .
V4 O35 1.929(3) .
V4 O29 1.932(3) .
V4 O16 2.148(3) .
V4 O31 2.189(3) .
V4 V16 3.1177(11) .
V5 O27 1.635(3) .
V5 O20 1.665(3) .
V5 O32 1.933(3) .
V5 O29 1.940(3) .
V5 O16 2.261(3) .
V5 O28 2.271(3) .
V6 O21 1.621(3) .
V6 O30 1.704(3) .
V6 O25 1.920(3) .
V6 O32 1.945(3) .
V6 O28 2.184(3) .
V6 O36 2.247(3) .
V6 V11 3.1152(11) .
V7 O7 1.602(3) .
V7 O13 1.807(3) .
V7 O14 1.827(3) .
V7 O37 2.017(3) .
V7 O6 2.020(3) .
V7 O31 2.323(3) .
V7 V12 3.1113(11) .
V7 V16 3.1143(11) .
V8 O3 1.580(3) .
V8 O10 1.808(3) .
V8 O17 1.839(3) .
V8 O19 2.019(3) .
V8 O22 2.036(3) .
V8 O36 2.305(3) .
V8 V14 3.1120(12) .
V8 V15 3.1141(11) .
V9 O23 1.631(3) .
V9 O5 1.698(3) .
V9 O22 1.931(3) .
V9 O32 1.941(3) .
V9 O16 2.196(3) .
V9 O36 2.226(3) .
V10 O1 1.616(3) .
V10 O24 1.658(3) .
V10 O35 1.934(3) .
V10 O22 1.935(3) .
V10 O19 2.230(3) .
V10 O16 2.388(3) .
V10 V12 3.1056(11) .
V11 OW6 1.635(3) 4_565
V11 O12 1.654(3) .
V11 O25 1.916(3) .
V11 O6 1.938(3) .
V11 O37 2.212(3) .
V11 O28 2.346(3) .
V11 V15 3.1063(10) .
V12 O11 1.600(3) .
V12 O9 1.821(3) .
V12 O13 1.832(3) .
V12 O35 1.997(3) .
V12 O19 2.016(3) .
V12 O31 2.329(3) .
V12 V16 3.1155(12) .
V13 O38 1.620(3) .
V13 O18 1.719(3) .
V13 O6 1.914(3) .
V13 O29 1.943(3) .
V13 O28 2.181(3) .
V13 O31 2.240(3) .
V14 O2 1.580(4) .
V14 O34 1.832(3) .
V14 O17 1.848(3) .
V14 O30 1.988(3) .
V14 O5 2.010(3) .
V14 O36 2.346(3) .
V14 V15 3.1088(11) .
V15 O4 1.597(3) .
V15 O34 1.807(3) .
V15 O10 1.840(3) .
V15 O25 1.993(3) .
V15 O37 2.045(3) .
V15 O36 2.360(3) .
V16 O8 1.577(4) .
V16 O14 1.815(3) .
V16 O9 1.838(4) .
V16 O18 1.991(3) .
V16 O15 1.994(3) .
V16 O31 2.356(3) .
OW6 V11 1.635(3) 4_666
OW3 C17 1.268(6) .
OW2 C7 1.236(6) .
O50 C1 1.238(7) .
O52 C7 1.253(6) .
O51 C1 1.242(7) .
O53 C17 1.245(7) .
N2 C11 1.332(8) .
N2 C12 1.342(8) .
C7 C8 1.517(7) .
N1 C5 1.316(9) .
N1 C6 1.321(9) .
C8 C10 1.373(8) .
C8 C9 1.381(7) .
C1 C3 1.527(7) .
C18 C15 1.356(8) .
C18 C13 1.388(8) .
C18 C17 1.519(8) .
C16 N3 1.338(8) .
C16 C15 1.379(8) .
C9 C12 1.377(8) .
C4 C3 1.370(8) .
C4 C6 1.377(8) .
N3 C14 1.332(8) .
C14 C13 1.363(8) .
C10 C11 1.366(8) .
C3 C2 1.389(8) .
C2 C5 1.397(9) .
N4 C24 1.317(10) .
N4 C21 1.320(10) .
O55 C19 1.245(13) .
C24 C22 1.348(12) .
O54 C19 1.246(13) .
C23 C22 1.370(12) .
C23 C20 1.377(13) .
C23 C19 1.536(15) .
C21 C20 1.412(12) .
